data_7028229
loop_
_publ_author_name
'Nie, Cuiyun'
'Zhang, Qiong'
'Ding, Hongjuan'
'Huang, Bei'
'Wang, Xinyan'
'Zhao, Xianghua'
'Li, Shengli'
'Zhou, Hongping'
'Wu, Jieying'
'Tian, Yupeng'

_publ_section_title
;
 Two novel six-coordinated cadmium(II) and zinc(II) complexes from
 carbazate \b-diketonate: crystal structures, enhanced two-photon
 absorption and biological imaging application.
;
_journal_issue 2
_journal_name_full 'Dalton transactions (Cambridge, England : 2003)'
_journal_page_first 599
_journal_page_last 608
_journal_paper_doi 10.1039/c3dt51318a
_journal_volume 43
_journal_year 2014
_chemical_formula_sum 'C40 H38 Cd F6 N2 O6'
_chemical_formula_weight 869.12
_chemical_name_systematic
;
?
;
_space_group_IT_number 15
_symmetry_cell_setting monoclinic
_symmetry_space_group_name_Hall '-C 2yc'
_symmetry_space_group_name_H-M 'C 1 2/c 1'
_atom_sites_solution_hydrogens geom
_atom_sites_solution_primary direct
_atom_sites_solution_secondary difmap
_audit_creation_method SHELXL-97
_cell_angle_alpha 90.00
_cell_angle_beta 104.292(2)
_cell_angle_gamma 90.00
_cell_formula_units_Z 4
_cell_length_a 39.6711(9)
_cell_length_b 5.34180(10)
_cell_length_c 20.2500(5)
_cell_measurement_reflns_used 1366
_cell_measurement_temperature 293(2)
_cell_measurement_theta_max 19.81
_cell_measurement_theta_min 2.60
_cell_volume 4158.47(16)
_computing_structure_refinement 'SHELXL-97 (Sheldrick, 1997)'
_computing_structure_solution 'SHELXS-97 (Sheldrick, 1990)'
_diffrn_ambient_temperature 293(2)
_diffrn_measured_fraction_theta_full 0.996
_diffrn_measured_fraction_theta_max 0.996
_diffrn_measurement_device_type CCD
_diffrn_measurement_method phi
_diffrn_radiation_monochromator graphite
_diffrn_radiation_source 'fine-focus sealed tube'
_diffrn_radiation_type MoK\a
_diffrn_radiation_wavelength 0.71073
_diffrn_reflns_av_R_equivalents 0.0321
_diffrn_reflns_av_sigmaI/netI 0.0335
_diffrn_reflns_limit_h_max 50
_diffrn_reflns_limit_h_min -50
_diffrn_reflns_limit_k_max 6
_diffrn_reflns_limit_k_min -6
_diffrn_reflns_limit_l_max 26
_diffrn_reflns_limit_l_min -26
_diffrn_reflns_number 15154
_diffrn_reflns_theta_full 27.51
_diffrn_reflns_theta_max 27.51
_diffrn_reflns_theta_min 2.08
_exptl_absorpt_coefficient_mu 0.597
_exptl_absorpt_correction_T_max 0.9708
_exptl_absorpt_correction_T_min 0.7708
_exptl_absorpt_correction_type none
_exptl_crystal_colour colourless
_exptl_crystal_density_diffrn 1.388
_exptl_crystal_density_method 'not measured'
_exptl_crystal_description plate
_exptl_crystal_F_000 1768
_exptl_crystal_size_max 0.46
_exptl_crystal_size_mid 0.11
_exptl_crystal_size_min 0.05
_refine_diff_density_max 1.782
_refine_diff_density_min -0.429
_refine_diff_density_rms 0.152
_refine_ls_extinction_method none
_refine_ls_goodness_of_fit_ref 1.080
_refine_ls_hydrogen_treatment mixed
_refine_ls_matrix_type full
_refine_ls_number_parameters 250
_refine_ls_number_reflns 4752
_refine_ls_number_restraints 0
_refine_ls_restrained_S_all 1.080
_refine_ls_R_factor_all 0.0852
_refine_ls_R_factor_gt 0.0646
_refine_ls_shift/su_max 0.000
_refine_ls_shift/su_mean 0.000
_refine_ls_structure_factor_coef Fsqd
_refine_ls_weighting_details 'calc w=1/[\s^2^(Fo^2^)+(0.1540P)^2^+0.2698P] where P=(Fo^2^+2Fc^2^)/3'
_refine_ls_weighting_scheme calc
_refine_ls_wR_factor_gt 0.2065
_refine_ls_wR_factor_ref 0.2271
_reflns_number_gt 3461
_reflns_number_total 4752
_reflns_threshold_expression >2sigma(I)
_cod_data_source_file c3dt51318a.txt
_cod_data_source_block final
_cod_depositor_comments
;
The following automatic conversions were performed:

'_symmetry_cell_setting' value 'Monoclinic' changed to 'monoclinic'
according to
/usr/data/users/saulius/automatic-downloads/current/RSC/lib/dictionaries/cif_core.dic
dictionary named 'cif_core.dic' version 2.4.2 from 2011-04-26.

Automatic conversion script
Id: cif_fix_values 2281 2013-09-26 08:29:07Z andrius 
;
_cod_original_sg_symbol_H-M C2/c
_cod_database_code 7028229

loop_
_symmetry_equiv_pos_as_xyz
'x, y, z'
'-x, y, -z+1/2'
'x+1/2, y+1/2, z'
'-x+1/2, y+1/2, -z+1/2'
'-x, -y, -z'
'x, -y, z-1/2'
'-x+1/2, -y+1/2, -z'
'x+1/2, -y+1/2, z-1/2'

loop_
_atom_site_label
_atom_site_type_symbol
_atom_site_fract_x
_atom_site_fract_y
_atom_site_fract_z
_atom_site_U_iso_or_equiv
_atom_site_adp_type
_atom_site_occupancy
_atom_site_symmetry_multiplicity
_atom_site_calc_flag
_atom_site_refinement_flags
Cd1 Cd 0.0000 1.0000 0.5000 0.0551(2) Uani 1 2 d S
C23 C 0.09091(13) 0.9872(7) 0.5295(3) 0.0480(10) Uani 1 1 d .
H18 H 0.1149 0.9818 0.5356 0.058 Uiso 1 1 calc R
N2 N 0.15865(10) 0.0658(7) 0.72390(18) 0.0467(8) Uani 1 1 d .
O6 O 0.04090(7) 1.2095(6) 0.46461(18) 0.0643(9) Uani 1 1 d .
C25 C 0.09955(10) 0.6368(8) 0.6149(2) 0.0443(9) Uani 1 1 d .
O5 O 0.04549(7) 0.8298(7) 0.57320(17) 0.0665(9) Uani 1 1 d .
C29 C 0.15035(9) 0.3766(8) 0.64460(19) 0.0410(8) Uani 1 1 d .
C30 C 0.13193(10) 0.5710(8) 0.6064(2) 0.0415(8) Uani 1 1 d .
H16 H 0.1413 0.6565 0.5751 0.050 Uiso 1 1 calc R
C36 C 0.18278(9) 0.2517(7) 0.64472(19) 0.0412(8) Uani 1 1 d .
F3 F 0.08433(15) 1.5149(6) 0.4243(3) 0.1085(19) Uani 1 1 d .
C32 C 0.17567(14) -0.0500(9) 0.8466(2) 0.0531(11) Uani 1 1 d .
H3A H 0.1718 -0.1786 0.8778 0.064 Uiso 1 1 calc R
H3B H 0.2000 -0.0583 0.8456 0.064 Uiso 1 1 calc R
F1 F 0.12774(8) 1.2828(7) 0.46184(19) 0.0921(11) Uani 1 1 d .
C24 C 0.07672(10) 0.8259(8) 0.5712(2) 0.0451(9) Uani 1 1 d .
C35 C 0.18663(12) 0.0604(8) 0.6939(2) 0.0452(9) Uani 1 1 d .
C28 C 0.13646(10) 0.2531(7) 0.69430(19) 0.0432(8) Uani 1 1 d .
C27 C 0.10443(11) 0.3221(8) 0.7043(2) 0.0504(10) Uani 1 1 d .
H13 H 0.0954 0.2425 0.7371 0.060 Uiso 1 1 calc R
C37 C 0.20753(10) 0.2797(9) 0.6072(2) 0.0506(10) Uani 1 1 d .
H9 H 0.2058 0.4085 0.5756 0.061 Uiso 1 1 calc R
O3 O -0.00164(8) 1.3424(6) 0.57290(16) 0.0798(11) Uani 1 1 d .
H1O1 H -0.0177 1.3368 0.5926 0.21(5) Uiso 1 1 d R
H2O1 H 0.0092 1.4819 0.5826 0.47(17) Uiso 1 1 d R
C38 C 0.23492(8) 0.1096(6) 0.61823(16) 0.0570(11) Uani 1 1 d R
H8 H 0.2513 0.1227 0.5926 0.068 Uiso 1 1 calc R
C22 C 0.07311(10) 1.1499(7) 0.4812(2) 0.0450(9) Uani 1 1 d .
C26 C 0.08624(13) 0.5103(7) 0.6649(3) 0.0508(11) Uani 1 1 d .
H14 H 0.0646 0.5564 0.6711 0.061 Uiso 1 1 calc R
C40 C 0.21449(12) -0.1086(9) 0.7051(2) 0.0557(11) Uani 1 1 d .
H6 H 0.2168 -0.2358 0.7373 0.067 Uiso 1 1 calc R
C31 C 0.15368(12) -0.1091(8) 0.7765(2) 0.0537(10) Uani 1 1 d .
H4A H 0.1592 -0.2770 0.7641 0.064 Uiso 1 1 calc R
H4B H 0.1294 -0.1071 0.7776 0.064 Uiso 1 1 calc R
F2 F 0.08910(11) 1.1712(8) 0.37687(17) 0.1051(13) Uani 1 1 d .
C39 C 0.23832(13) -0.0781(11) 0.6663(3) 0.0614(12) Uani 1 1 d .
H7 H 0.2572 -0.1868 0.6727 0.074 Uiso 1 1 calc R
C33 C 0.16903(14) 0.2007(9) 0.8745(2) 0.0632(12) Uani 1 1 d .
H2A H 0.1446 0.2124 0.8745 0.076 Uiso 1 1 calc R
H2B H 0.1739 0.3308 0.8447 0.076 Uiso 1 1 calc R
C21 C 0.09333(13) 1.2816(9) 0.4359(3) 0.0589(11) Uani 1 1 d .
C34 C 0.19097(19) 0.2467(13) 0.9464(3) 0.0918(19) Uani 1 1 d .
H1A H 0.1868 0.1162 0.9760 0.138 Uiso 1 1 calc R
H1B H 0.1849 0.4054 0.9624 0.138 Uiso 1 1 calc R
H1C H 0.2151 0.2474 0.9462 0.138 Uiso 1 1 calc R

loop_
_atom_site_aniso_label
_atom_site_aniso_U_11
_atom_site_aniso_U_22
_atom_site_aniso_U_33
_atom_site_aniso_U_23
_atom_site_aniso_U_13
_atom_site_aniso_U_12
Cd1 0.0350(3) 0.0505(3) 0.0791(4) 0.0198(2) 0.0124(2) 0.00999(17)
C23 0.038(2) 0.047(2) 0.058(3) 0.0034(18) 0.0087(18) 0.0063(16)
N2 0.050(2) 0.0429(17) 0.0434(18) 0.0029(15) 0.0036(15) 0.0020(16)
O6 0.0463(17) 0.064(2) 0.084(2) 0.0302(18) 0.0184(15) 0.0151(15)
C25 0.039(2) 0.048(2) 0.041(2) -0.0021(17) 0.0009(15) 0.0015(17)
O5 0.0412(16) 0.083(2) 0.077(2) 0.0320(18) 0.0163(15) 0.0186(15)
C29 0.0348(19) 0.042(2) 0.043(2) -0.0047(16) 0.0037(15) 0.0005(16)
C30 0.038(2) 0.0439(19) 0.041(2) -0.0005(17) 0.0056(16) -0.0002(17)
C36 0.0376(18) 0.0397(19) 0.0409(19) -0.0037(16) -0.0009(14) 0.0020(15)
F3 0.120(4) 0.068(3) 0.165(5) 0.049(2) 0.089(4) 0.0232(18)
C32 0.060(3) 0.049(2) 0.050(2) 0.0120(19) 0.013(2) 0.004(2)
F1 0.0575(17) 0.119(3) 0.106(2) 0.024(2) 0.0327(16) -0.0106(18)
C24 0.039(2) 0.047(2) 0.047(2) 0.0022(17) 0.0064(16) 0.0087(17)
C35 0.044(2) 0.042(2) 0.043(2) -0.0075(17) -0.0014(17) 0.0007(17)
C28 0.042(2) 0.041(2) 0.0402(19) -0.0008(16) -0.0016(15) 0.0026(16)
C27 0.050(2) 0.054(2) 0.048(2) 0.0095(19) 0.0125(18) -0.0012(19)
C37 0.043(2) 0.056(3) 0.051(2) -0.0013(19) 0.0068(17) 0.0033(18)
O3 0.082(2) 0.068(2) 0.087(3) 0.007(2) 0.017(2) 0.021(2)
C38 0.044(2) 0.067(3) 0.061(3) -0.009(2) 0.014(2) 0.004(2)
C22 0.043(2) 0.036(2) 0.057(2) 0.0013(17) 0.0139(17) 0.0036(16)
C26 0.039(2) 0.057(3) 0.056(3) 0.0053(19) 0.0113(19) 0.0071(17)
C40 0.058(3) 0.040(2) 0.059(3) -0.010(2) -0.005(2) 0.010(2)
C31 0.061(3) 0.039(2) 0.058(3) 0.006(2) 0.009(2) -0.007(2)
F2 0.126(3) 0.135(4) 0.065(2) -0.023(2) 0.043(2) -0.034(3)
C39 0.050(3) 0.058(3) 0.070(3) -0.011(2) 0.003(2) 0.018(2)
C33 0.079(3) 0.056(3) 0.052(3) 0.002(2) 0.012(2) 0.003(2)
C21 0.063(3) 0.053(3) 0.066(3) 0.005(2) 0.027(2) 0.005(2)
C34 0.126(5) 0.085(4) 0.058(3) -0.006(3) 0.011(3) -0.006(4)

loop_
_atom_type_symbol
_atom_type_description
_atom_type_scat_dispersion_real
_atom_type_scat_dispersion_imag
_atom_type_scat_source
C C 0.0033 0.0016 'International Tables Vol C Tables 4.2.6.8 and 6.1.1.4'
H H 0.0000 0.0000 'International Tables Vol C Tables 4.2.6.8 and 6.1.1.4'
N N 0.0061 0.0033 'International Tables Vol C Tables 4.2.6.8 and 6.1.1.4'
O O 0.0106 0.0060 'International Tables Vol C Tables 4.2.6.8 and 6.1.1.4'
F F 0.0171 0.0103 'International Tables Vol C Tables 4.2.6.8 and 6.1.1.4'
Cd Cd -0.8075 1.2024 'International Tables Vol C Tables 4.2.6.8 and 6.1.1.4'

loop_
_geom_angle_atom_site_label_1
_geom_angle_atom_site_label_2
_geom_angle_atom_site_label_3
_geom_angle
_geom_angle_site_symmetry_1
_geom_angle_site_symmetry_3
O5 Cd1 O5 180.00(11) . 5_576
O5 Cd1 O6 83.37(11) . .
O5 Cd1 O6 96.63(11) 5_576 .
O5 Cd1 O6 96.63(11) . 5_576
O5 Cd1 O6 83.37(11) 5_576 5_576
O6 Cd1 O6 180.00(9) . 5_576
O5 Cd1 O3 87.54(12) . 5_576
O5 Cd1 O3 92.46(12) 5_576 5_576
O6 Cd1 O3 93.06(13) . 5_576
O6 Cd1 O3 86.94(13) 5_576 5_576
O5 Cd1 O3 92.46(12) . .
O5 Cd1 O3 87.54(12) 5_576 .
O6 Cd1 O3 86.94(13) . .
O6 Cd1 O3 93.06(13) 5_576 .
O3 Cd1 O3 180.000(1) 5_576 .
C22 C23 C24 127.0(4) . .
C22 C23 H18 116.5 . .
C24 C23 H18 116.5 . .
C28 N2 C35 108.6(4) . .
C28 N2 C31 126.6(4) . .
C35 N2 C31 124.7(4) . .
C22 O6 Cd1 123.3(3) . .
C30 C25 C26 119.2(4) . .
C30 C25 C24 123.0(4) . .
C26 C25 C24 117.7(3) . .
C24 O5 Cd1 129.2(3) . .
C30 C29 C28 119.9(3) . .
C30 C29 C36 133.6(4) . .
C28 C29 C36 106.5(3) . .
C25 C30 C29 119.8(4) . .
C25 C30 H16 120.1 . .
C29 C30 H16 120.1 . .
C37 C36 C35 119.8(4) . .
C37 C36 C29 134.1(4) . .
C35 C36 C29 106.0(4) . .
C33 C32 C31 115.3(4) . .
C33 C32 H3A 108.4 . .
C31 C32 H3A 108.4 . .
C33 C32 H3B 108.4 . .
C31 C32 H3B 108.4 . .
H3A C32 H3B 107.5 . .
O5 C24 C23 123.5(4) . .
O5 C24 C25 117.0(4) . .
C23 C24 C25 119.5(3) . .
N2 C35 C40 128.7(4) . .
N2 C35 C36 109.6(4) . .
C40 C35 C36 121.7(4) . .
N2 C28 C27 130.1(4) . .
N2 C28 C29 109.2(3) . .
C27 C28 C29 120.7(4) . .
C26 C27 C28 118.6(4) . .
C26 C27 H13 120.7 . .
C28 C27 H13 120.7 . .
C36 C37 C38 118.1(4) . .
C36 C37 H9 120.9 . .
C38 C37 H9 120.9 . .
Cd1 O3 H1O1 114.5 . .
Cd1 O3 H2O1 136.7 . .
H1O1 O3 H2O1 108.6 . .
C39 C38 C37 121.6(4) . .
C39 C38 H8 119.2 . .
C37 C38 H8 119.2 . .
O6 C22 C23 130.7(4) . .
O6 C22 C21 111.5(4) . .
C23 C22 C21 117.8(4) . .
C27 C26 C25 121.8(4) . .
C27 C26 H14 119.1 . .
C25 C26 H14 119.1 . .
C39 C40 C35 117.1(5) . .
C39 C40 H6 121.5 . .
C35 C40 H6 121.5 . .
N2 C31 C32 113.6(4) . .
N2 C31 H4A 108.8 . .
C32 C31 H4A 108.8 . .
N2 C31 H4B 108.8 . .
C32 C31 H4B 108.8 . .
H4A C31 H4B 107.7 . .
C40 C39 C38 121.7(4) . .
C40 C39 H7 119.1 . .
C38 C39 H7 119.1 . .
C32 C33 C34 113.1(5) . .
C32 C33 H2A 109.0 . .
C34 C33 H2A 109.0 . .
C32 C33 H2B 109.0 . .
C34 C33 H2B 109.0 . .
H2A C33 H2B 107.8 . .
F3 C21 F2 107.4(5) . .
F3 C21 F1 105.9(5) . .
F2 C21 F1 104.4(4) . .
F3 C21 C22 112.8(4) . .
F2 C21 C22 111.9(4) . .
F1 C21 C22 113.8(4) . .
C33 C34 H1A 109.5 . .
C33 C34 H1B 109.5 . .
H1A C34 H1B 109.5 . .
C33 C34 H1C 109.5 . .
H1A C34 H1C 109.5 . .
H1B C34 H1C 109.5 . .

loop_
_geom_bond_atom_site_label_1
_geom_bond_atom_site_label_2
_geom_bond_distance
_geom_bond_site_symmetry_2
Cd1 O5 2.227(3) .
Cd1 O5 2.227(3) 5_576
Cd1 O6 2.230(3) .
Cd1 O6 2.230(3) 5_576
Cd1 O3 2.361(3) 5_576
Cd1 O3 2.361(3) .
C23 C22 1.367(6) .
C23 C24 1.417(6) .
C23 H18 0.9300 .
N2 C28 1.370(5) .
N2 C35 1.391(6) .
N2 C31 1.466(6) .
O6 C22 1.279(5) .
C25 C30 1.383(5) .
C25 C26 1.424(6) .
C25 C24 1.492(5) .
O5 C24 1.250(4) .
C29 C30 1.390(6) .
C29 C28 1.423(6) .
C29 C36 1.449(5) .
C30 H16 0.9300 .
C36 C37 1.390(5) .
C36 C35 1.409(6) .
F3 C21 1.302(5) .
C32 C33 1.502(7) .
C32 C31 1.506(7) .
C32 H3A 0.9700 .
C32 H3B 0.9700 .
F1 C21 1.336(5) .
C35 C40 1.402(6) .
C28 C27 1.386(6) .
C27 C26 1.372(6) .
C27 H13 0.9300 .
C37 C38 1.392(5) .
C37 H9 0.9300 .
O3 H1O1 0.8318 .
O3 H2O1 0.8580 .
C38 C39 1.381(7) .
C38 H8 0.9300 .
C22 C21 1.530(6) .
C26 H14 0.9300 .
C40 C39 1.381(7) .
C40 H6 0.9300 .
C31 H4A 0.9700 .
C31 H4B 0.9700 .
F2 C21 1.307(6) .
C39 H7 0.9300 .
C33 C34 1.520(7) .
C33 H2A 0.9700 .
C33 H2B 0.9700 .
C34 H1A 0.9600 .
C34 H1B 0.9600 .
C34 H1C 0.9600 .

loop_
_geom_torsion_atom_site_label_1
_geom_torsion_atom_site_label_2
_geom_torsion_atom_site_label_3
_geom_torsion_atom_site_label_4
_geom_torsion
_geom_torsion_site_symmetry_1
O5 Cd1 O6 C22 13.8(4) .
O5 Cd1 O6 C22 -166.2(4) 5_576
O6 Cd1 O6 C22 -5.8(7) 5_576
O3 Cd1 O6 C22 -73.4(4) 5_576
O3 Cd1 O6 C22 106.6(4) .
O5 Cd1 O5 C24 177.7(11) 5_576
O6 Cd1 O5 C24 -17.3(4) .
O6 Cd1 O5 C24 162.7(4) 5_576
O3 Cd1 O5 C24 76.1(4) 5_576
O3 Cd1 O5 C24 -103.9(4) .
C26 C25 C30 C29 2.6(6) .
C24 C25 C30 C29 -173.9(4) .
C28 C29 C30 C25 -2.6(6) .
C36 C29 C30 C25 174.8(4) .
C30 C29 C36 C37 0.4(8) .
C28 C29 C36 C37 178.0(4) .
C30 C29 C36 C35 -177.4(4) .
C28 C29 C36 C35 0.2(4) .
Cd1 O5 C24 C23 16.9(7) .
Cd1 O5 C24 C25 -162.2(3) .
C22 C23 C24 O5 -7.0(7) .
C22 C23 C24 C25 172.0(4) .
C30 C25 C24 O5 164.4(4) .
C26 C25 C24 O5 -12.1(6) .
C30 C25 C24 C23 -14.7(6) .
C26 C25 C24 C23 168.8(4) .
C28 N2 C35 C40 -175.9(4) .
C31 N2 C35 C40 1.8(7) .
C28 N2 C35 C36 1.1(5) .
C31 N2 C35 C36 178.9(4) .
C37 C36 C35 N2 -179.0(4) .
C29 C36 C35 N2 -0.8(4) .
C37 C36 C35 C40 -1.7(6) .
C29 C36 C35 C40 176.5(4) .
C35 N2 C28 C27 176.2(4) .
C31 N2 C28 C27 -1.5(7) .
C35 N2 C28 C29 -1.0(5) .
C31 N2 C28 C29 -178.7(4) .
C30 C29 C28 N2 178.5(4) .
C36 C29 C28 N2 0.5(4) .
C30 C29 C28 C27 1.0(6) .
C36 C29 C28 C27 -177.0(4) .
N2 C28 C27 C26 -176.3(4) .
C29 C28 C27 C26 0.6(6) .
C35 C36 C37 C38 2.2(6) .
C29 C36 C37 C38 -175.3(4) .
C36 C37 C38 C39 -1.9(6) .
Cd1 O6 C22 C23 -12.0(7) .
Cd1 O6 C22 C21 165.5(3) .
C24 C23 C22 O6 5.0(8) .
C24 C23 C22 C21 -172.4(4) .
C28 C27 C26 C25 -0.6(7) .
C30 C25 C26 C27 -1.0(7) .
C24 C25 C26 C27 175.7(4) .
N2 C35 C40 C39 177.4(4) .
C36 C35 C40 C39 0.7(7) .
C28 N2 C31 C32 -104.2(5) .
C35 N2 C31 C32 78.5(6) .
C33 C32 C31 N2 61.2(6) .
C35 C40 C39 C38 -0.3(7) .
C37 C38 C39 C40 0.9(7) .
C31 C32 C33 C34 177.9(5) .
O6 C22 C21 F3 41.8(6) .
C23 C22 C21 F3 -140.3(5) .
O6 C22 C21 F2 -79.4(5) .
C23 C22 C21 F2 98.5(5) .
O6 C22 C21 F1 162.5(4) .
C23 C22 C21 F1 -19.6(6) .
